data_6000480
loop_
_publ_author_name
'Escobal, J.'
'Pizarro, J. L.'
'Mesa, J. L.'
'Arriortua, M. I.'
'Rojo, T.'

_publ_section_title
;
 An ionic nickel(II) phosphate with ethylenediamine:
 (C2H10N2)[Ni(H2O)(6)](HPO4)(2). Hydrothermal synthesis, crystal
 structure, and spectroscopic properties
;
_journal_name_full 'Journal of Solid State Chemistry'
_journal_page_first 460
_journal_page_last 465
_journal_paper_doi 10.1006/jssc.2000.8865
_journal_volume 154
_journal_year 2000
_chemical_formula_sum 'C2 H24 N2 Ni6 O14 P2'
_space_group_name_H-M_alt 'P 1 21/c 1'
_cell_angle_alpha 90.000
_cell_angle_beta 91.280
_cell_angle_gamma 90.000
_cell_length_a 6.2260
_cell_length_b 16.2410
_cell_length_c 14.7780
_cell_volume 1493.93
_cod_database_code 6000480

loop_
_atom_site_label
_atom_site_fract_x
_atom_site_fract_y
_atom_site_fract_z
? ? ? ?
